data_7012863
loop_
_publ_author_name
'Gaunt, Andrew J.'
'May, Iain'
'Sarsfield, Mark J.'
'Collison, David'
'Helliwell, Madeleine'
'Denniss, Iain S.'

_publ_section_title
;
 A rare structural characterisation of the phosphomolybdate lacunary anion,
 [PMo~11~O~39~]^7-^. Crystal structures of the Ln(III) complexes,
 (NH~4~)~11~[Ln(PMo~11~O~39~)~2~]&#x00B7;16H~2~O (Ln = Ce^III^, Sm^III^,
 Dy^III^ or Lu^III^)
;
_journal_coden_ASTM DTARAF
_journal_issue 13
_journal_name_full 'Dalton Transactions'
_journal_page_first 2767
_journal_page_last 2771
_journal_paper_doi 10.1039/b301995k
_journal_year 2003
_chemical_formula_sum 'H76 Lu Mo22 N11 O94 P2'
_chemical_formula_weight 4082.31
_space_group_IT_number 15
_symmetry_cell_setting monoclinic
_symmetry_Int_Tables_number 15
_symmetry_space_group_name_Hall '-C 2yc'
_symmetry_space_group_name_H-M 'C 1 2/c 1'
_atom_sites_solution_hydrogens geom
_atom_sites_solution_primary direct
_atom_sites_solution_secondary difmap
_audit_creation_date 19101-03-07
_audit_creation_method 'by teXsan v1.7'
_audit_update_record
;
?
;
_cell_angle_alpha 90.00
_cell_angle_beta 117.40(4)
_cell_angle_gamma 90.00
_cell_formula_units_Z 4
_cell_length_a 37.558(10)
_cell_length_b 13.074(10)
_cell_length_c 19.735(10)
_cell_measurement_reflns_used 52624
_cell_measurement_temperature 293(2)
_cell_measurement_theta_max 25.02
_cell_measurement_theta_min 1.67
_cell_volume 8603(9)
_computing_cell_refinement 'DENZO (Otwinowski, Z. 1988)'
_computing_data_collection 'MSC RAXIS11 Control'
_computing_data_reduction 'DENZO (Otwinowski, Z. 1988)'
_computing_publication_material 'teXsan (MSC, 1995)'
_computing_structure_refinement 'SHELXL-97 (Sheldrick, 1997)'
_computing_structure_solution
;
DIRDIF92 PATTY (Beurskens, 1992)
;
_diffrn_ambient_temperature 293(2)
_diffrn_measured_fraction_theta_full 0.448
_diffrn_measured_fraction_theta_max 0.448
_diffrn_measurement_device 'Rigaku RAXIS'
_diffrn_measurement_method '90 x 3  degree phi scans'
_diffrn_radiation_detector 'image plate'
_diffrn_radiation_monochromator graphite
_diffrn_radiation_source 'Rigaku rotating anode'
_diffrn_radiation_type MoK\a
_diffrn_radiation_wavelength 0.71069
_diffrn_reflns_av_R_equivalents 0.057
_diffrn_reflns_av_sigmaI/netI 0.0333
_diffrn_reflns_limit_h_max 44
_diffrn_reflns_limit_h_min 0
_diffrn_reflns_limit_k_max 15
_diffrn_reflns_limit_k_min 0
_diffrn_reflns_limit_l_max 20
_diffrn_reflns_limit_l_min -23
_diffrn_reflns_number 52624
_diffrn_reflns_theta_full 25.02
_diffrn_reflns_theta_max 25.02
_diffrn_reflns_theta_min 1.67
_diffrn_standards_decay_% 0.00
_diffrn_standards_interval_count 0
_diffrn_standards_number 0
_exptl_absorpt_coefficient_mu 4.396
_exptl_absorpt_correction_type none
_exptl_crystal_colour yellow
_exptl_crystal_density_diffrn 3.152
_exptl_crystal_density_method 'not measured'
_exptl_crystal_description plate
_exptl_crystal_F_000 7720
_exptl_crystal_size_max 0.15
_exptl_crystal_size_mid 0.1
_exptl_crystal_size_min 0.1
_refine_diff_density_max 1.714
_refine_diff_density_min -1.544
_refine_diff_density_rms 0.193
_refine_ls_extinction_method none
_refine_ls_goodness_of_fit_ref 1.006
_refine_ls_hydrogen_treatment mixed
_refine_ls_matrix_type full
_refine_ls_number_parameters 601
_refine_ls_number_reflns 7134
_refine_ls_number_restraints 0
_refine_ls_restrained_S_all 1.006
_refine_ls_R_factor_all 0.0427
_refine_ls_R_factor_gt 0.0347
_refine_ls_shift/su_max 0.000
_refine_ls_shift/su_mean 0.000
_refine_ls_structure_factor_coef Fsqd
_refine_ls_weighting_details 'w=1/[\s^2^(Fo^2^)+(0.0685P)^2^+0.9220P] where P=(Fo^2^+2Fc^2^)/3'
_refine_ls_weighting_scheme calc
_refine_ls_wR_factor_gt 0.0905
_refine_ls_wR_factor_ref 0.0938
_reflns_number_gt 6092
_reflns_number_total 7134
_reflns_threshold_expression >2sigma(I)
_cod_data_source_file b301995k.txt
_cod_data_source_block s983
_cod_depositor_comments
;
The following automatic conversions were performed:

'_refine_ls_weighting_scheme' value 'calc
w=1/[\s^2^(Fo^2^)+(0.0685P)^2^+0.9220P] where P=(Fo^2^+2Fc^2^)/3' was
changed to 'calc'. New tag '_refine_ls_weighting_details' was
created. The value of the new tag was set to
'w=1/[\s^2^(Fo^2^)+(0.0685P)^2^+0.9220P] where P=(Fo^2^+2Fc^2^)/3'.

Automatic conversion script
Id: cif_fix_values 3143 2015-03-26 13:38:13Z robertas 
;
_cod_original_cell_volume 8603(8)
_cod_original_sg_symbol_H-M 'C 2/c'
_cod_database_code 7012863

loop_
_symmetry_equiv_pos_as_xyz
'x, y, z'
'-x, y, -z+1/2'
'x+1/2, y+1/2, z'
'-x+1/2, y+1/2, -z+1/2'
'-x, -y, -z'
'x, -y, z-1/2'
'-x+1/2, -y+1/2, -z'
'x+1/2, -y+1/2, z-1/2'

loop_
_atom_site_label
_atom_site_type_symbol
_atom_site_fract_x
_atom_site_fract_y
_atom_site_fract_z
_atom_site_U_iso_or_equiv
_atom_site_adp_type
_atom_site_occupancy
_atom_site_calc_flag
_atom_site_refinement_flags
_atom_site_disorder_assembly
_atom_site_disorder_group
Lu1 Lu 0.0000 0.16038(3) 0.2500 0.02032(11) Uani 1 d S . .
Mo1 Mo 0.105852(16) 0.05174(4) 0.36976(3) 0.02132(13) Uani 1 d . . .
Mo2 Mo 0.020825(16) 0.33294(4) 0.10700(3) 0.02173(14) Uani 1 d . . .
Mo3 Mo 0.061298(16) -0.01548(4) 0.18719(3) 0.02112(13) Uani 1 d . . .
Mo4 Mo 0.068778(16) 0.41070(4) 0.30280(3) 0.02262(14) Uani 1 d . . .
Mo5 Mo 0.066285(17) 0.16087(4) 0.04087(3) 0.02347(14) Uani 1 d . . .
Mo6 Mo 0.157431(17) 0.30448(5) 0.43035(3) 0.02460(14) Uani 1 d . . .
Mo7 Mo 0.203217(16) 0.10686(5) 0.36341(3) 0.02329(14) Uani 1 d . . .
Mo8 Mo 0.107432(17) 0.39793(4) 0.09418(3) 0.02408(14) Uani 1 d . . .
Mo9 Mo 0.158820(16) 0.02909(4) 0.17754(3) 0.02263(14) Uani 1 d . . .
Mo10 Mo 0.158333(17) 0.47032(4) 0.29883(3) 0.02327(14) Uani 1 d . . .
Mo11 Mo 0.202860(16) 0.26605(4) 0.22503(3) 0.02323(14) Uani 1 d . . .
P1 P 0.11252(4) 0.22013(12) 0.23743(8) 0.0172(3) Uani 1 d . . .
O1 O 0.05719(12) 0.0907(3) 0.3492(2) 0.0232(9) Uani 1 d . . .
O2 O 0.00923(13) 0.2347(3) 0.1532(2) 0.0244(10) Uani 1 d . . .
O3 O 0.02001(13) 0.0256(3) 0.1971(2) 0.0245(10) Uani 1 d . . .
O4 O 0.04441(13) 0.2960(3) 0.2979(2) 0.0246(10) Uani 1 d . . .
O5 O 0.09039(12) 0.1351(3) 0.2551(2) 0.0197(9) Uani 1 d . . .
O6 O 0.09160(13) -0.0517(3) 0.2952(2) 0.0247(10) Uani 1 d . . .
O7 O 0.12954(13) 0.1839(4) 0.4170(2) 0.0270(10) Uani 1 d . . .
O8 O 0.16194(13) 0.0478(4) 0.3692(2) 0.0256(10) Uani 1 d . . .
O9 O 0.12136(14) -0.0179(4) 0.4498(3) 0.0309(11) Uani 1 d . . .
O10 O 0.04576(13) 0.4183(3) 0.1928(3) 0.0264(10) Uani 1 d . . .
O11 O 0.02070(12) 0.2351(4) 0.0288(2) 0.0244(10) Uani 1 d . . .
O12 O 0.05463(13) 0.4178(3) 0.0673(2) 0.0262(10) Uani 1 d . . .
O13 O -0.02348(14) 0.3921(4) 0.0533(3) 0.0343(11) Uani 1 d . . .
O14 O 0.05348(13) 0.0586(3) 0.1001(2) 0.0255(10) Uani 1 d . . .
O15 O 0.12107(13) -0.0270(3) 0.1957(2) 0.0258(10) Uani 1 d . . .
O16 O 0.04910(14) -0.1357(4) 0.1513(3) 0.0324(11) Uani 1 d . . .
O17 O 0.11214(13) 0.3862(4) 0.4064(2) 0.0272(10) Uani 1 d . . .
O18 O 0.11129(13) 0.5089(3) 0.2996(2) 0.0267(10) Uani 1 d . . .
O19 O 0.04259(14) 0.5015(4) 0.3210(3) 0.0345(11) Uani 1 d . . .
O20 O 0.08764(12) 0.2596(3) 0.1553(2) 0.0194(9) Uani 1 d . . .
O21 O 0.08838(13) 0.2765(4) 0.0225(2) 0.0262(10) Uani 1 d . . .
O22 O 0.11907(13) 0.1008(4) 0.0932(2) 0.0263(10) Uani 1 d . . .
O23 O 0.04760(14) 0.0987(4) -0.0430(3) 0.0319(11) Uani 1 d . . .
O24 O 0.12078(12) 0.3112(3) 0.2925(2) 0.0195(9) Uani 1 d . . .
O25 O 0.19630(13) 0.2265(4) 0.4126(2) 0.0259(10) Uani 1 d . . .
O26 O 0.17947(13) 0.4223(3) 0.4000(2) 0.0261(10) Uani 1 d . . .
O27 O 0.18168(14) 0.3155(4) 0.5263(2) 0.0313(11) Uani 1 d . . .
O28 O 0.15287(12) 0.1788(3) 0.2466(2) 0.0200(9) Uani 1 d . . .
O29 O 0.19963(13) 0.0178(3) 0.2818(2) 0.0254(10) Uani 1 d . . .
O30 O 0.23029(13) 0.2023(4) 0.3213(3) 0.0290(11) Uani 1 d . . .
O31 O 0.24393(13) 0.0555(4) 0.4358(2) 0.0314(11) Uani 1 d . . .
O32 O 0.12647(13) 0.4682(4) 0.1849(2) 0.0280(10) Uani 1 d . . .
O33 O 0.15747(13) 0.3218(3) 0.1390(2) 0.0252(10) Uani 1 d . . .
O34 O 0.11542(14) 0.4809(4) 0.0374(3) 0.0356(12) Uani 1 d . . .
O35 O 0.19630(13) 0.1415(3) 0.1762(3) 0.0274(10) Uani 1 d . . .
O36 O 0.17344(15) -0.0647(4) 0.1361(3) 0.0336(11) Uani 1 d . . .
O37 O 0.19204(13) 0.3802(3) 0.2793(2) 0.0263(10) Uani 1 d . . .
O38 O 0.18246(14) 0.5819(4) 0.3100(3) 0.0356(12) Uani 1 d . . .
O39 O 0.24116(14) 0.3190(4) 0.2151(3) 0.0367(12) Uani 1 d . . .
N1 N 0.0714(2) 0.3567(6) 0.6532(5) 0.060(2) Uani 1 d . . .
N2 N 0.0313(2) -0.2105(8) 0.3249(5) 0.077(3) Uani 1 d . . .
N3 N 0.1541(3) -0.2025(7) 0.2966(6) 0.090(4) Uani 1 d . . .
N4 N 0.1056(2) 0.7083(6) 0.3502(6) 0.070(2) Uani 1 d . . .
N5 N -0.09922(19) 0.2940(5) -0.0469(4) 0.0466(17) Uani 1 d . . .
N6 N 0.2311(4) 0.8084(10) 0.4103(10) 0.055(4) Uani 0.50 d P . .
O40 O 0.0490(2) -0.1185(5) -0.0090(4) 0.0696(19) Uani 1 d . . .
O41 O 0.0118(2) 0.3785(6) -0.1029(4) 0.076(2) Uani 1 d . . .
O42 O 0.1605(2) 0.2141(6) 0.0065(4) 0.073(2) Uani 1 d . . .
O44 O 0.2664(2) 0.3784(6) 0.4272(4) 0.073(2) Uani 1 d . . .
O45 O 0.1847(2) 0.5678(5) 0.5205(4) 0.074(2) Uani 1 d . . .
O46 O 0.2877(2) 0.0368(6) 0.3262(4) 0.073(2) Uani 1 d . . .
O47 O 0.1734(2) -0.2784(5) 0.1799(4) 0.0617(17) Uani 1 d . . .
O49A O 0.2676(4) 0.5868(11) 0.4120(10) 0.076(4) Uani 0.50 d P . .
O49B O 0.2649(5) 0.6065(12) 0.4635(9) 0.073(4) Uani 0.50 d P . .

loop_
_atom_site_aniso_label
_atom_site_aniso_U_11
_atom_site_aniso_U_22
_atom_site_aniso_U_33
_atom_site_aniso_U_23
_atom_site_aniso_U_13
_atom_site_aniso_U_12
Lu1 0.0213(2) 0.0222(2) 0.0196(2) 0.000 0.01124(16) 0.000
Mo1 0.0211(3) 0.0254(3) 0.0192(3) 0.0042(2) 0.0107(2) 0.0016(2)
Mo2 0.0214(3) 0.0242(3) 0.0209(3) 0.0035(2) 0.0110(2) 0.0028(2)
Mo3 0.0235(3) 0.0202(3) 0.0227(3) -0.0018(2) 0.0132(2) -0.0005(2)
Mo4 0.0226(3) 0.0225(3) 0.0263(3) -0.0036(2) 0.0143(2) -0.0009(2)
Mo5 0.0292(3) 0.0251(3) 0.0172(3) -0.0002(2) 0.0117(2) 0.0029(2)
Mo6 0.0266(3) 0.0272(3) 0.0179(3) -0.0023(2) 0.0084(2) -0.0005(2)
Mo7 0.0190(3) 0.0301(3) 0.0213(3) 0.0040(2) 0.0097(2) 0.0027(2)
Mo8 0.0258(3) 0.0265(3) 0.0220(3) 0.0053(2) 0.0127(2) 0.0011(2)
Mo9 0.0242(3) 0.0236(3) 0.0243(3) -0.0005(2) 0.0148(2) 0.0023(2)
Mo10 0.0239(3) 0.0213(3) 0.0272(3) -0.0013(2) 0.0139(2) -0.0015(2)
Mo11 0.0230(3) 0.0247(3) 0.0265(3) 0.0018(2) 0.0153(2) 0.0001(2)
P1 0.0179(8) 0.0185(8) 0.0163(7) 0.0005(6) 0.0089(6) 0.0008(6)
O1 0.021(2) 0.026(2) 0.022(2) -0.0004(18) 0.0095(19) 0.0001(18)
O2 0.030(3) 0.029(3) 0.020(2) -0.0008(19) 0.0157(19) -0.0015(19)
O3 0.027(2) 0.025(2) 0.027(2) -0.0040(19) 0.017(2) 0.0004(18)
O4 0.025(2) 0.029(3) 0.020(2) -0.0017(19) 0.0100(19) -0.0038(19)
O5 0.022(2) 0.018(2) 0.021(2) 0.0019(17) 0.0112(19) -0.0008(17)
O6 0.027(2) 0.024(2) 0.027(2) 0.0019(19) 0.016(2) 0.0021(18)
O7 0.027(3) 0.032(3) 0.022(2) 0.0023(19) 0.011(2) 0.0005(19)
O8 0.025(2) 0.031(3) 0.022(2) 0.0019(19) 0.013(2) 0.0023(19)
O9 0.033(3) 0.032(3) 0.029(2) 0.010(2) 0.016(2) 0.003(2)
O10 0.025(2) 0.027(3) 0.028(2) 0.0016(19) 0.013(2) -0.0002(19)
O11 0.023(2) 0.032(3) 0.020(2) 0.0021(19) 0.0110(19) 0.0027(19)
O12 0.028(3) 0.026(3) 0.025(2) 0.0047(19) 0.013(2) 0.0035(19)
O13 0.030(3) 0.038(3) 0.030(3) 0.001(2) 0.010(2) 0.007(2)
O14 0.027(2) 0.031(3) 0.020(2) -0.0037(19) 0.0120(19) 0.0008(19)
O15 0.028(3) 0.025(3) 0.026(2) -0.0014(19) 0.015(2) 0.0018(19)
O16 0.034(3) 0.026(3) 0.038(3) 0.000(2) 0.018(2) -0.001(2)
O17 0.025(3) 0.032(3) 0.026(2) -0.005(2) 0.012(2) 0.0006(19)
O18 0.028(3) 0.023(2) 0.030(2) -0.0010(19) 0.014(2) 0.0021(19)
O19 0.032(3) 0.035(3) 0.035(3) -0.006(2) 0.015(2) 0.003(2)
O20 0.021(2) 0.023(2) 0.016(2) 0.0006(17) 0.0093(18) 0.0016(17)
O21 0.027(3) 0.029(3) 0.022(2) -0.0013(19) 0.0114(19) 0.0003(19)
O22 0.026(2) 0.032(3) 0.024(2) 0.0000(19) 0.014(2) 0.0016(19)
O23 0.039(3) 0.036(3) 0.024(2) -0.004(2) 0.017(2) 0.002(2)
O24 0.021(2) 0.022(2) 0.017(2) -0.0011(17) 0.0099(18) -0.0015(17)
O25 0.023(2) 0.032(3) 0.023(2) -0.002(2) 0.0108(19) -0.0031(19)
O26 0.023(2) 0.027(3) 0.027(2) -0.0039(19) 0.011(2) -0.0031(19)
O27 0.033(3) 0.039(3) 0.018(2) -0.004(2) 0.009(2) -0.002(2)
O28 0.020(2) 0.023(2) 0.020(2) 0.0011(18) 0.0108(18) 0.0018(17)
O29 0.025(2) 0.026(3) 0.027(2) 0.0033(19) 0.013(2) 0.0060(19)
O30 0.022(3) 0.035(3) 0.029(2) 0.002(2) 0.011(2) 0.000(2)
O31 0.023(3) 0.043(3) 0.023(2) 0.005(2) 0.007(2) 0.005(2)
O32 0.028(3) 0.031(3) 0.027(2) 0.001(2) 0.014(2) 0.0011(19)
O33 0.021(2) 0.032(3) 0.024(2) 0.0010(19) 0.0115(19) -0.0022(18)
O34 0.040(3) 0.039(3) 0.034(3) 0.006(2) 0.022(2) -0.004(2)
O35 0.028(3) 0.030(3) 0.030(2) 0.002(2) 0.018(2) 0.002(2)
O36 0.042(3) 0.033(3) 0.034(3) -0.002(2) 0.025(2) 0.006(2)
O37 0.025(2) 0.028(3) 0.025(2) 0.0001(19) 0.010(2) -0.0032(19)
O38 0.038(3) 0.030(3) 0.041(3) -0.002(2) 0.020(2) -0.006(2)
O39 0.031(3) 0.041(3) 0.047(3) 0.006(2) 0.026(2) 0.000(2)
N1 0.062(5) 0.049(5) 0.072(5) -0.012(4) 0.034(4) -0.019(4)
N2 0.063(5) 0.122(8) 0.051(5) -0.045(5) 0.031(4) -0.026(5)
N3 0.124(8) 0.064(6) 0.131(9) 0.058(6) 0.100(8) 0.061(6)
N4 0.067(6) 0.037(4) 0.107(7) -0.026(5) 0.042(5) -0.010(4)
N5 0.030(4) 0.037(4) 0.070(5) -0.007(3) 0.021(3) -0.001(3)
N6 0.056(9) 0.026(7) 0.093(12) 0.011(7) 0.044(9) 0.000(6)
O40 0.093(5) 0.065(5) 0.057(4) -0.013(3) 0.040(4) -0.023(4)
O41 0.066(5) 0.084(5) 0.060(4) 0.029(4) 0.014(3) -0.020(4)
O42 0.078(5) 0.079(5) 0.077(5) -0.016(4) 0.050(4) -0.012(4)
O44 0.067(5) 0.100(6) 0.049(4) 0.004(4) 0.026(3) 0.012(4)
O45 0.085(5) 0.058(4) 0.102(6) -0.007(4) 0.063(5) 0.011(4)
O46 0.067(5) 0.069(5) 0.096(5) -0.010(4) 0.048(4) 0.005(4)
O47 0.073(5) 0.047(4) 0.067(4) 0.007(3) 0.033(4) -0.003(3)
O49A 0.082(10) 0.065(10) 0.118(13) 0.010(9) 0.077(11) -0.006(8)
O49B 0.086(10) 0.066(10) 0.081(10) 0.008(8) 0.051(9) -0.015(8)

loop_
_atom_type_symbol
_atom_type_description
_atom_type_scat_dispersion_real
_atom_type_scat_dispersion_imag
_atom_type_scat_source
Mo Mo -1.6832 0.6857 'International Tables Vol C Tables 4.2.6.8 and 6.1.1.4'
Lu Lu -0.4720 5.8584 'International Tables Vol C Tables 4.2.6.8 and 6.1.1.4'
O O 0.0106 0.0060 'International Tables Vol C Tables 4.2.6.8 and 6.1.1.4'
N N 0.0061 0.0033 'International Tables Vol C Tables 4.2.6.8 and 6.1.1.4'
P P 0.1023 0.0942 'International Tables Vol C Tables 4.2.6.8 and 6.1.1.4'
H H 0.0000 0.0000 'International Tables Vol C Tables 4.2.6.8 and 6.1.1.4'

loop_
_geom_angle_atom_site_label_1
_geom_angle_atom_site_label_2
_geom_angle_atom_site_label_3
_geom_angle
_geom_angle_site_symmetry_1
_geom_angle_site_symmetry_3
_geom_angle_publ_flag
O2 Lu1 O2 130.2(2) 2 . ?
O2 Lu1 O4 70.18(15) 2 2 ?
O2 Lu1 O4 72.21(15) . 2 ?
O2 Lu1 O4 72.21(15) 2 . ?
O2 Lu1 O4 70.18(15) . . ?
O4 Lu1 O4 80.1(2) 2 . ?
O2 Lu1 O1 115.45(15) 2 2 ?
O2 Lu1 O1 84.29(15) . 2 ?
O4 Lu1 O1 75.16(16) 2 2 ?
O4 Lu1 O1 148.87(15) . 2 ?
O2 Lu1 O1 84.29(15) 2 . ?
O2 Lu1 O1 115.44(15) . . ?
O4 Lu1 O1 148.87(15) 2 . ?
O4 Lu1 O1 75.16(16) . . ?
O1 Lu1 O1 133.9(2) 2 . ?
O2 Lu1 O3 75.32(16) 2 2 ?
O2 Lu1 O3 152.55(15) . 2 ?
O4 Lu1 O3 116.05(15) 2 2 ?
O4 Lu1 O3 135.47(15) . 2 ?
O1 Lu1 O3 73.66(15) 2 2 ?
O1 Lu1 O3 72.03(15) . 2 ?
O2 Lu1 O3 152.55(15) 2 . ?
O2 Lu1 O3 75.32(16) . . ?
O4 Lu1 O3 135.47(15) 2 . ?
O4 Lu1 O3 116.04(15) . . ?
O1 Lu1 O3 72.02(15) 2 . ?
O1 Lu1 O3 73.66(15) . . ?
O3 Lu1 O3 82.4(2) 2 . ?
O9 Mo1 O1 104.4(2) . . ?
O9 Mo1 O6 101.3(2) . . ?
O1 Mo1 O6 97.84(19) . . ?
O9 Mo1 O7 98.3(2) . . ?
O1 Mo1 O7 92.9(2) . . ?
O6 Mo1 O7 154.47(18) . . ?
O9 Mo1 O8 94.4(2) . . ?
O1 Mo1 O8 160.19(19) . . ?
O6 Mo1 O8 84.51(18) . . ?
O7 Mo1 O8 77.85(18) . . ?
O9 Mo1 O5 172.14(19) . . ?
O1 Mo1 O5 82.68(17) . . ?
O6 Mo1 O5 73.97(17) . . ?
O7 Mo1 O5 84.58(17) . . ?
O8 Mo1 O5 79.06(16) . . ?
O13 Mo2 O2 104.7(2) . . ?
O13 Mo2 O10 103.4(2) . . ?
O2 Mo2 O10 96.2(2) . . ?
O13 Mo2 O11 99.0(2) . . ?
O2 Mo2 O11 91.1(2) . . ?
O10 Mo2 O11 153.81(18) . . ?
O13 Mo2 O12 96.6(2) . . ?
O2 Mo2 O12 158.16(19) . . ?
O10 Mo2 O12 83.46(18) . . ?
O11 Mo2 O12 80.62(18) . . ?
O13 Mo2 O20 164.65(19) . . ?
O2 Mo2 O20 88.01(18) . . ?
O10 Mo2 O20 83.38(17) . . ?
O11 Mo2 O20 71.73(16) . . ?
O12 Mo2 O20 70.23(15) . . ?
O16 Mo3 O3 104.5(2) . . ?
O16 Mo3 O14 101.4(2) . . ?
O3 Mo3 O14 100.0(2) . . ?
O16 Mo3 O6 98.1(2) . . ?
O3 Mo3 O6 93.07(19) . . ?
O14 Mo3 O6 152.99(18) . . ?
O16 Mo3 O15 92.2(2) . . ?
O3 Mo3 O15 162.85(19) . . ?
O14 Mo3 O15 80.07(18) . . ?
O6 Mo3 O15 80.63(17) . . ?
O16 Mo3 O5 168.27(19) . . ?
O3 Mo3 O5 83.19(18) . . ?
O14 Mo3 O5 85.73(17) . . ?
O6 Mo3 O5 72.35(17) . . ?
O15 Mo3 O5 79.71(15) . . ?
O19 Mo4 O4 106.1(2) . . ?
O19 Mo4 O10 101.5(2) . . ?
O4 Mo4 O10 91.69(19) . . ?
O19 Mo4 O17 100.3(2) . . ?
O4 Mo4 O17 94.6(2) . . ?
O10 Mo4 O17 154.60(18) . . ?
O19 Mo4 O18 96.0(2) . . ?
O4 Mo4 O18 157.97(19) . . ?
O10 Mo4 O18 83.48(18) . . ?
O17 Mo4 O18 81.49(18) . . ?
O19 Mo4 O24 165.05(19) . . ?
O4 Mo4 O24 87.48(18) . . ?
O10 Mo4 O24 83.97(16) . . ?
O17 Mo4 O24 71.79(16) . . ?
O18 Mo4 O24 70.66(16) . . ?
O23 Mo5 O21 103.0(2) . . ?
O23 Mo5 O11 100.5(2) . . ?
O21 Mo5 O11 91.1(2) . . ?
O23 Mo5 O22 100.9(2) . . ?
O21 Mo5 O22 89.68(19) . . ?
O11 Mo5 O22 157.82(18) . . ?
O23 Mo5 O14 98.6(2) . . ?
O21 Mo5 O14 158.12(19) . . ?
O11 Mo5 O14 88.18(19) . . ?
O22 Mo5 O14 83.00(18) . . ?
O23 Mo5 O20 174.75(19) . . ?
O21 Mo5 O20 76.00(17) . . ?
O11 Mo5 O20 74.46(17) . . ?
O22 Mo5 O20 84.24(17) . . ?
O14 Mo5 O20 82.75(16) . . ?
O27 Mo6 O7 102.2(2) . . ?
O27 Mo6 O17 101.1(2) . . ?
O7 Mo6 O17 93.5(2) . . ?
O27 Mo6 O25 100.7(2) . . ?
O7 Mo6 O25 87.1(2) . . ?
O17 Mo6 O25 157.58(18) . . ?
O27 Mo6 O26 100.9(2) . . ?
O7 Mo6 O26 156.44(18) . . ?
O17 Mo6 O26 86.41(19) . . ?
O25 Mo6 O26 84.23(19) . . ?
O27 Mo6 O24 172.8(2) . . ?
O7 Mo6 O24 83.01(17) . . ?
O17 Mo6 O24 73.48(17) . . ?
O25 Mo6 O24 84.38(16) . . ?
O26 Mo6 O24 74.36(16) . . ?
O31 Mo7 O8 104.5(2) . . ?
O31 Mo7 O25 100.2(2) . . ?
O8 Mo7 O25 89.8(2) . . ?
O31 Mo7 O29 98.9(2) . . ?
O8 Mo7 O29 93.63(19) . . ?
O25 Mo7 O29 159.08(18) . . ?
O31 Mo7 O30 99.4(2) . . ?
O8 Mo7 O30 156.07(19) . . ?
O25 Mo7 O30 85.17(19) . . ?
O29 Mo7 O30 83.36(19) . . ?
O31 Mo7 O28 168.56(18) . . ?
O8 Mo7 O28 84.72(17) . . ?
O25 Mo7 O28 86.36(17) . . ?
O29 Mo7 O28 73.44(16) . . ?
O30 Mo7 O28 71.64(16) . . ?
O34 Mo8 O12 102.6(2) . . ?
O34 Mo8 O32 102.6(2) . . ?
O12 Mo8 O32 95.5(2) . . ?
O34 Mo8 O33 101.6(2) . . ?
O12 Mo8 O33 154.40(19) . . ?
O32 Mo8 O33 87.2(2) . . ?
O34 Mo8 O21 98.9(2) . . ?
O12 Mo8 O21 85.48(19) . . ?
O32 Mo8 O21 157.76(19) . . ?
O33 Mo8 O21 82.71(18) . . ?
O34 Mo8 O20 169.39(19) . . ?
O12 Mo8 O20 73.42(17) . . ?
O32 Mo8 O20 87.69(18) . . ?
O33 Mo8 O20 81.28(16) . . ?
O21 Mo8 O20 71.25(16) . . ?
O36 Mo9 O15 105.3(2) . . ?
O36 Mo9 O22 103.4(2) . . ?
O15 Mo9 O22 90.1(2) . . ?
O36 Mo9 O29 100.6(2) . . ?
O15 Mo9 O29 93.98(19) . . ?
O22 Mo9 O29 153.56(19) . . ?
O36 Mo9 O35 97.8(2) . . ?
O15 Mo9 O35 156.85(19) . . ?
O22 Mo9 O35 84.36(19) . . ?
O29 Mo9 O35 81.64(19) . . ?
O36 Mo9 O28 167.26(19) . . ?
O15 Mo9 O28 86.08(17) . . ?
O22 Mo9 O28 81.79(17) . . ?
O29 Mo9 O28 72.47(16) . . ?
O35 Mo9 O28 70.90(16) . . ?
O38 Mo10 O18 102.9(2) . . ?
O38 Mo10 O26 102.2(2) . . ?
O18 Mo10 O26 91.18(19) . . ?
O38 Mo10 O37 101.3(2) . . ?
O18 Mo10 O37 154.72(19) . . ?
O26 Mo10 O37 90.79(19) . . ?
O38 Mo10 O32 99.6(2) . . ?
O18 Mo10 O32 86.16(19) . . ?
O26 Mo10 O32 158.03(19) . . ?
O37 Mo10 O32 82.68(19) . . ?
O38 Mo10 O24 174.14(19) . . ?
O18 Mo10 O24 72.86(17) . . ?
O26 Mo10 O24 74.16(16) . . ?
O37 Mo10 O24 83.47(17) . . ?
O32 Mo10 O24 84.24(16) . . ?
O39 Mo11 O35 102.5(2) . . ?
O39 Mo11 O30 101.5(2) . . ?
O35 Mo11 O30 90.9(2) . . ?
O39 Mo11 O33 101.5(2) . . ?
O35 Mo11 O33 91.3(2) . . ?
O30 Mo11 O33 155.87(19) . . ?
O39 Mo11 O37 98.7(2) . . ?
O35 Mo11 O37 158.70(18) . . ?
O30 Mo11 O37 86.7(2) . . ?
O33 Mo11 O37 82.64(19) . . ?
O39 Mo11 O28 174.6(2) . . ?
O35 Mo11 O28 75.29(17) . . ?
O30 Mo11 O28 73.77(17) . . ?
O33 Mo11 O28 83.58(17) . . ?
O37 Mo11 O28 83.74(17) . . ?
O5 P1 O20 110.8(2) . . ?
O5 P1 O28 109.2(2) . . ?
O20 P1 O28 109.2(2) . . ?
O5 P1 O24 110.9(2) . . ?
O20 P1 O24 108.1(2) . . ?
O28 P1 O24 108.7(2) . . ?
Mo1 O1 Lu1 140.2(2) . . ?
Mo2 O2 Lu1 155.9(2) . . ?
Mo3 O3 Lu1 140.4(2) . . ?
Mo4 O4 Lu1 161.1(2) . . ?
P1 O5 Mo1 130.2(2) . . ?
P1 O5 Mo3 129.9(2) . . ?
Mo1 O5 Mo3 90.28(15) . . ?
Mo1 O6 Mo3 119.3(2) . . ?
Mo6 O7 Mo1 157.1(3) . . ?
Mo7 O8 Mo1 152.7(3) . . ?
Mo2 O10 Mo4 139.5(3) . . ?
Mo5 O11 Mo2 123.5(2) . . ?
Mo8 O12 Mo2 125.6(2) . . ?
Mo3 O14 Mo5 156.1(2) . . ?
Mo9 O15 Mo3 148.0(2) . . ?
Mo6 O17 Mo4 125.1(2) . . ?
Mo10 O18 Mo4 125.9(2) . . ?
P1 O20 Mo5 126.1(2) . . ?
P1 O20 Mo2 124.1(2) . . ?
Mo5 O20 Mo2 90.32(14) . . ?
P1 O20 Mo8 125.9(2) . . ?
Mo5 O20 Mo8 88.81(14) . . ?
Mo2 O20 Mo8 90.45(14) . . ?
Mo5 O21 Mo8 123.5(2) . . ?
Mo9 O22 Mo5 150.5(2) . . ?
P1 O24 Mo6 126.1(2) . . ?
P1 O24 Mo4 124.2(2) . . ?
Mo6 O24 Mo4 89.34(14) . . ?
P1 O24 Mo10 127.4(2) . . ?
Mo6 O24 Mo10 87.58(13) . . ?
Mo4 O24 Mo10 90.40(14) . . ?
Mo7 O25 Mo6 143.8(2) . . ?
Mo10 O26 Mo6 123.5(2) . . ?
P1 O28 Mo11 128.4(2) . . ?
P1 O28 Mo7 123.2(2) . . ?
Mo11 O28 Mo7 91.25(14) . . ?
P1 O28 Mo9 123.5(2) . . ?
Mo11 O28 Mo9 90.13(14) . . ?
Mo7 O28 Mo9 89.32(14) . . ?
Mo9 O29 Mo7 123.9(2) . . ?
Mo11 O30 Mo7 122.9(2) . . ?
Mo8 O32 Mo10 149.7(3) . . ?
Mo11 O33 Mo8 151.6(2) . . ?
Mo11 O35 Mo9 123.6(2) . . ?
Mo10 O37 Mo11 154.1(2) . . ?

loop_
_geom_bond_atom_site_label_1
_geom_bond_atom_site_label_2
_geom_bond_distance
_geom_bond_site_symmetry_2
_geom_bond_publ_flag
Lu1 O2 2.308(4) 2 ?
Lu1 O2 2.308(4) . ?
Lu1 O4 2.316(4) 2 ?
Lu1 O4 2.316(4) . ?
Lu1 O1 2.325(4) 2 ?
Lu1 O1 2.325(4) . ?
Lu1 O3 2.341(4) 2 ?
Lu1 O3 2.341(4) . ?
Mo1 O9 1.678(4) . ?
Mo1 O1 1.755(4) . ?
Mo1 O6 1.885(5) . ?
Mo1 O7 1.971(5) . ?
Mo1 O8 2.112(4) . ?
Mo1 O5 2.331(4) . ?
Mo2 O13 1.693(5) . ?
Mo2 O2 1.742(4) . ?
Mo2 O10 1.879(5) . ?
Mo2 O11 2.002(4) . ?
Mo2 O12 2.091(4) . ?
Mo2 O20 2.434(4) . ?
Mo3 O16 1.698(5) . ?
Mo3 O3 1.735(4) . ?
Mo3 O14 1.875(4) . ?
Mo3 O6 1.958(4) . ?
Mo3 O15 2.178(4) . ?
Mo3 O5 2.349(4) . ?
Mo4 O19 1.683(5) . ?
Mo4 O4 1.737(5) . ?
Mo4 O10 1.934(5) . ?
Mo4 O17 1.967(5) . ?
Mo4 O18 2.072(5) . ?
Mo4 O24 2.432(4) . ?
Mo5 O23 1.680(5) . ?
Mo5 O21 1.839(5) . ?
Mo5 O11 1.885(4) . ?
Mo5 O22 1.931(5) . ?
Mo5 O14 1.975(5) . ?
Mo5 O20 2.396(4) . ?
Mo6 O27 1.688(4) . ?
Mo6 O7 1.843(5) . ?
Mo6 O17 1.876(4) . ?
Mo6 O25 1.940(4) . ?
Mo6 O26 1.969(5) . ?
Mo6 O24 2.420(4) . ?
Mo7 O31 1.679(4) . ?
Mo7 O8 1.783(4) . ?
Mo7 O25 1.921(5) . ?
Mo7 O29 1.942(4) . ?
Mo7 O30 2.015(5) . ?
Mo7 O28 2.401(4) . ?
Mo8 O34 1.682(5) . ?
Mo8 O12 1.820(4) . ?
Mo8 O32 1.839(5) . ?
Mo8 O33 1.942(4) . ?
Mo8 O21 2.026(5) . ?
Mo8 O20 2.471(4) . ?
Mo9 O36 1.700(5) . ?
Mo9 O15 1.773(4) . ?
Mo9 O22 1.895(5) . ?
Mo9 O29 1.924(4) . ?
Mo9 O35 2.044(5) . ?
Mo9 O28 2.453(4) . ?
Mo10 O38 1.677(5) . ?
Mo10 O18 1.844(4) . ?
Mo10 O26 1.884(5) . ?
Mo10 O37 1.895(5) . ?
Mo10 O32 2.003(5) . ?
Mo10 O24 2.484(4) . ?
Mo11 O39 1.687(5) . ?
Mo11 O35 1.850(5) . ?
Mo11 O30 1.887(5) . ?
Mo11 O33 1.912(5) . ?
Mo11 O37 1.985(5) . ?
Mo11 O28 2.396(4) . ?
P1 O5 1.522(4) . ?
P1 O20 1.540(4) . ?
P1 O28 1.540(4) . ?
P1 O24 1.544(4) . ?
O49A O49B 1.097(19) . ?

loop_
_geom_torsion_atom_site_label_1
_geom_torsion_atom_site_label_2
_geom_torsion_atom_site_label_3
_geom_torsion_atom_site_label_4
_geom_torsion
_geom_torsion_site_symmetry_1
_geom_torsion_site_symmetry_2
_geom_torsion_site_symmetry_3
_geom_torsion_site_symmetry_4
_geom_torsion_publ_flag
O9 Mo1 O1 Lu1 -165.5(3) . . . . ?
O6 Mo1 O1 Lu1 -61.7(4) . . . . ?
O7 Mo1 O1 Lu1 95.1(4) . . . . ?
O8 Mo1 O1 Lu1 33.9(8) . . . . ?
O5 Mo1 O1 Lu1 10.9(3) . . . . ?
O2 Lu1 O1 Mo1 -148.8(4) 2 . . . ?
O2 Lu1 O1 Mo1 -16.6(4) . . . . ?
O4 Lu1 O1 Mo1 -114.3(4) 2 . . . ?
O4 Lu1 O1 Mo1 -75.7(4) . . . . ?
O1 Lu1 O1 Mo1 91.1(4) 2 . . . ?
O3 Lu1 O1 Mo1 134.9(4) 2 . . . ?
O3 Lu1 O1 Mo1 47.8(3) . . . . ?
O13 Mo2 O2 Lu1 -90.0(6) . . . . ?
O10 Mo2 O2 Lu1 15.6(6) . . . . ?
O11 Mo2 O2 Lu1 170.4(6) . . . . ?
O12 Mo2 O2 Lu1 103.4(7) . . . . ?
O20 Mo2 O2 Lu1 98.7(6) . . . . ?
O2 Lu1 O2 Mo2 17.9(5) 2 . . . ?
O4 Lu1 O2 Mo2 60.4(6) 2 . . . ?
O4 Lu1 O2 Mo2 -25.3(6) . . . . ?
O1 Lu1 O2 Mo2 136.6(6) 2 . . . ?
O1 Lu1 O2 Mo2 -87.0(6) . . . . ?
O3 Lu1 O2 Mo2 172.9(4) 2 . . . ?
O3 Lu1 O2 Mo2 -150.5(6) . . . . ?
O16 Mo3 O3 Lu1 170.9(3) . . . . ?
O14 Mo3 O3 Lu1 -84.5(4) . . . . ?
O6 Mo3 O3 Lu1 71.8(4) . . . . ?
O15 Mo3 O3 Lu1 4.1(9) . . . . ?
O5 Mo3 O3 Lu1 -0.1(3) . . . . ?
O2 Lu1 O3 Mo3 -94.5(5) 2 . . . ?
O2 Lu1 O3 Mo3 66.0(4) . . . . ?
O4 Lu1 O3 Mo3 110.2(4) 2 . . . ?
O4 Lu1 O3 Mo3 7.2(4) . . . . ?
O1 Lu1 O3 Mo3 154.7(4) 2 . . . ?
O1 Lu1 O3 Mo3 -56.6(4) . . . . ?
O3 Lu1 O3 Mo3 -130.1(4) 2 . . . ?
O19 Mo4 O4 Lu1 86.9(8) . . . . ?
O10 Mo4 O4 Lu1 -15.6(8) . . . . ?
O17 Mo4 O4 Lu1 -171.0(7) . . . . ?
O18 Mo4 O4 Lu1 -92.3(9) . . . . ?
O24 Mo4 O4 Lu1 -99.5(8) . . . . ?
O2 Lu1 O4 Mo4 -120.1(8) 2 . . . ?
O2 Lu1 O4 Mo4 26.6(7) . . . . ?
O4 Lu1 O4 Mo4 -47.9(7) 2 . . . ?
O1 Lu1 O4 Mo4 -10.1(10) 2 . . . ?
O1 Lu1 O4 Mo4 151.2(8) . . . . ?
O3 Lu1 O4 Mo4 -165.2(7) 2 . . . ?
O3 Lu1 O4 Mo4 88.2(8) . . . . ?
O20 P1 O5 Mo1 -172.7(3) . . . . ?
O28 P1 O5 Mo1 67.0(3) . . . . ?
O24 P1 O5 Mo1 -52.7(4) . . . . ?
O20 P1 O5 Mo3 51.6(4) . . . . ?
O28 P1 O5 Mo3 -68.7(3) . . . . ?
O24 P1 O5 Mo3 171.6(3) . . . . ?
O9 Mo1 O5 P1 -80.6(15) . . . . ?
O1 Mo1 O5 P1 125.3(3) . . . . ?
O6 Mo1 O5 P1 -134.3(3) . . . . ?
O7 Mo1 O5 P1 31.7(3) . . . . ?
O8 Mo1 O5 P1 -47.0(3) . . . . ?
O9 Mo1 O5 Mo3 66.9(14) . . . . ?
O1 Mo1 O5 Mo3 -87.13(18) . . . . ?
O6 Mo1 O5 Mo3 13.23(15) . . . . ?
O7 Mo1 O5 Mo3 179.24(17) . . . . ?
O8 Mo1 O5 Mo3 100.60(17) . . . . ?
O16 Mo3 O5 P1 98.7(9) . . . . ?
O3 Mo3 O5 P1 -129.7(3) . . . . ?
O14 Mo3 O5 P1 -29.1(3) . . . . ?
O6 Mo3 O5 P1 134.9(3) . . . . ?
O15 Mo3 O5 P1 51.5(3) . . . . ?
O16 Mo3 O5 Mo1 -49.0(10) . . . . ?
O3 Mo3 O5 Mo1 82.58(18) . . . . ?
O14 Mo3 O5 Mo1 -176.85(17) . . . . ?
O6 Mo3 O5 Mo1 -12.85(15) . . . . ?
O15 Mo3 O5 Mo1 -96.19(16) . . . . ?
O9 Mo1 O6 Mo3 168.1(2) . . . . ?
O1 Mo1 O6 Mo3 61.7(3) . . . . ?
O7 Mo1 O6 Mo3 -52.3(5) . . . . ?
O8 Mo1 O6 Mo3 -98.5(2) . . . . ?
O5 Mo1 O6 Mo3 -18.4(2) . . . . ?
O16 Mo3 O6 Mo1 -168.6(3) . . . . ?
O3 Mo3 O6 Mo1 -63.5(3) . . . . ?
O14 Mo3 O6 Mo1 55.6(5) . . . . ?
O15 Mo3 O6 Mo1 100.5(2) . . . . ?
O5 Mo3 O6 Mo1 18.4(2) . . . . ?
O27 Mo6 O7 Mo1 -142.9(7) . . . . ?
O17 Mo6 O7 Mo1 115.0(7) . . . . ?
O25 Mo6 O7 Mo1 -42.6(7) . . . . ?
O26 Mo6 O7 Mo1 25.9(10) . . . . ?
O24 Mo6 O7 Mo1 42.1(7) . . . . ?
O9 Mo1 O7 Mo6 133.9(7) . . . . ?
O1 Mo1 O7 Mo6 -121.1(7) . . . . ?
O6 Mo1 O7 Mo6 -6.1(10) . . . . ?
O8 Mo1 O7 Mo6 41.2(7) . . . . ?
O5 Mo1 O7 Mo6 -38.8(7) . . . . ?
O31 Mo7 O8 Mo1 133.1(5) . . . . ?
O25 Mo7 O8 Mo1 32.6(5) . . . . ?
O29 Mo7 O8 Mo1 -126.8(5) . . . . ?
O30 Mo7 O8 Mo1 -45.0(8) . . . . ?
O28 Mo7 O8 Mo1 -53.8(5) . . . . ?
O9 Mo1 O8 Mo7 -129.8(5) . . . . ?
O1 Mo1 O8 Mo7 31.3(9) . . . . ?
O6 Mo1 O8 Mo7 129.2(5) . . . . ?
O7 Mo1 O8 Mo7 -32.2(5) . . . . ?
O5 Mo1 O8 Mo7 54.5(5) . . . . ?
O13 Mo2 O10 Mo4 124.0(4) . . . . ?
O2 Mo2 O10 Mo4 17.2(4) . . . . ?
O11 Mo2 O10 Mo4 -88.0(5) . . . . ?
O12 Mo2 O10 Mo4 -140.8(4) . . . . ?
O20 Mo2 O10 Mo4 -70.0(4) . . . . ?
O19 Mo4 O10 Mo2 -124.7(4) . . . . ?
O4 Mo4 O10 Mo2 -17.9(4) . . . . ?
O17 Mo4 O10 Mo2 86.6(6) . . . . ?
O18 Mo4 O10 Mo2 140.6(4) . . . . ?
O24 Mo4 O10 Mo2 69.4(4) . . . . ?
O23 Mo5 O11 Mo2 -177.8(3) . . . . ?
O21 Mo5 O11 Mo2 -74.4(3) . . . . ?
O22 Mo5 O11 Mo2 17.4(7) . . . . ?
O14 Mo5 O11 Mo2 83.8(3) . . . . ?
O20 Mo5 O11 Mo2 0.8(2) . . . . ?
O13 Mo2 O11 Mo5 166.6(3) . . . . ?
O2 Mo2 O11 Mo5 -88.3(3) . . . . ?
O10 Mo2 O11 Mo5 18.1(6) . . . . ?
O12 Mo2 O11 Mo5 71.4(3) . . . . ?
O20 Mo2 O11 Mo5 -0.8(2) . . . . ?
O34 Mo8 O12 Mo2 174.6(3) . . . . ?
O32 Mo8 O12 Mo2 -81.1(3) . . . . ?
O33 Mo8 O12 Mo2 13.9(6) . . . . ?
O21 Mo8 O12 Mo2 76.6(3) . . . . ?
O20 Mo8 O12 Mo2 4.8(2) . . . . ?
O13 Mo2 O12 Mo8 -176.9(3) . . . . ?
O2 Mo2 O12 Mo8 -9.9(7) . . . . ?
O10 Mo2 O12 Mo8 80.3(3) . . . . ?
O11 Mo2 O12 Mo8 -78.8(3) . . . . ?
O20 Mo2 O12 Mo8 -5.0(2) . . . . ?
O16 Mo3 O14 Mo5 -137.2(6) . . . . ?
O3 Mo3 O14 Mo5 115.7(6) . . . . ?
O6 Mo3 O14 Mo5 -1.9(9) . . . . ?
O15 Mo3 O14 Mo5 -46.9(6) . . . . ?
O5 Mo3 O14 Mo5 33.4(6) . . . . ?
O23 Mo5 O14 Mo3 146.4(6) . . . . ?
O21 Mo5 O14 Mo3 -24.9(10) . . . . ?
O11 Mo5 O14 Mo3 -113.3(6) . . . . ?
O22 Mo5 O14 Mo3 46.3(6) . . . . ?
O20 Mo5 O14 Mo3 -38.7(6) . . . . ?
O36 Mo9 O15 Mo3 -131.3(4) . . . . ?
O22 Mo9 O15 Mo3 -27.4(5) . . . . ?
O29 Mo9 O15 Mo3 126.5(4) . . . . ?
O35 Mo9 O15 Mo3 48.5(8) . . . . ?
O28 Mo9 O15 Mo3 54.4(4) . . . . ?
O16 Mo3 O15 Mo9 131.6(5) . . . . ?
O3 Mo3 O15 Mo9 -61.1(9) . . . . ?
O14 Mo3 O15 Mo9 30.5(4) . . . . ?
O6 Mo3 O15 Mo9 -130.6(5) . . . . ?
O5 Mo3 O15 Mo9 -57.0(4) . . . . ?
O27 Mo6 O17 Mo4 -179.8(3) . . . . ?
O7 Mo6 O17 Mo4 -76.6(3) . . . . ?
O25 Mo6 O17 Mo4 14.4(7) . . . . ?
O26 Mo6 O17 Mo4 79.8(3) . . . . ?
O24 Mo6 O17 Mo4 5.0(2) . . . . ?
O19 Mo4 O17 Mo6 -171.9(3) . . . . ?
O4 Mo4 O17 Mo6 80.8(3) . . . . ?
O10 Mo4 O17 Mo6 -23.0(6) . . . . ?
O18 Mo4 O17 Mo6 -77.4(3) . . . . ?
O24 Mo4 O17 Mo6 -5.0(2) . . . . ?
O38 Mo10 O18 Mo4 -171.4(3) . . . . ?
O26 Mo10 O18 Mo4 -68.6(3) . . . . ?
O37 Mo10 O18 Mo4 25.8(6) . . . . ?
O32 Mo10 O18 Mo4 89.6(3) . . . . ?
O24 Mo10 O18 Mo4 4.4(2) . . . . ?
O19 Mo4 O18 Mo10 168.6(3) . . . . ?
O4 Mo4 O18 Mo10 -12.2(7) . . . . ?
O10 Mo4 O18 Mo10 -90.5(3) . . . . ?
O17 Mo4 O18 Mo10 69.0(3) . . . . ?
O24 Mo4 O18 Mo10 -4.6(2) . . . . ?
O5 P1 O20 Mo5 -60.9(3) . . . . ?
O28 P1 O20 Mo5 59.4(3) . . . . ?
O24 P1 O20 Mo5 177.5(2) . . . . ?
O5 P1 O20 Mo2 59.3(3) . . . . ?
O28 P1 O20 Mo2 179.6(2) . . . . ?
O24 P1 O20 Mo2 -62.3(3) . . . . ?
O5 P1 O20 Mo8 179.4(2) . . . . ?
O28 P1 O20 Mo8 -60.3(3) . . . . ?
O24 P1 O20 Mo8 57.8(3) . . . . ?
O23 Mo5 O20 P1 149(2) . . . . ?
O21 Mo5 O20 P1 -131.1(3) . . . . ?
O11 Mo5 O20 P1 133.8(3) . . . . ?
O22 Mo5 O20 P1 -40.0(3) . . . . ?
O14 Mo5 O20 P1 43.7(3) . . . . ?
O23 Mo5 O20 Mo2 15(2) . . . . ?
O21 Mo5 O20 Mo2 94.59(17) . . . . ?
O11 Mo5 O20 Mo2 -0.53(16) . . . . ?
O22 Mo5 O20 Mo2 -174.30(17) . . . . ?
O14 Mo5 O20 Mo2 -90.65(16) . . . . ?
O23 Mo5 O20 Mo8 -76(2) . . . . ?
O21 Mo5 O20 Mo8 4.15(16) . . . . ?
O11 Mo5 O20 Mo8 -90.98(17) . . . . ?
O22 Mo5 O20 Mo8 95.26(17) . . . . ?
O14 Mo5 O20 Mo8 178.90(16) . . . . ?
O13 Mo2 O20 P1 170.3(7) . . . . ?
O2 Mo2 O20 P1 -43.4(3) . . . . ?
O10 Mo2 O20 P1 53.1(3) . . . . ?
O11 Mo2 O20 P1 -135.2(3) . . . . ?
O12 Mo2 O20 P1 138.5(3) . . . . ?
O13 Mo2 O20 Mo5 -54.0(8) . . . . ?
O2 Mo2 O20 Mo5 92.32(18) . . . . ?
O10 Mo2 O20 Mo5 -171.25(17) . . . . ?
O11 Mo2 O20 Mo5 0.51(15) . . . . ?
O12 Mo2 O20 Mo5 -85.84(17) . . . . ?
O13 Mo2 O20 Mo8 34.8(8) . . . . ?
O2 Mo2 O20 Mo8 -178.87(17) . . . . ?
O10 Mo2 O20 Mo8 -82.43(17) . . . . ?
O11 Mo2 O20 Mo8 89.32(17) . . . . ?
O12 Mo2 O20 Mo8 2.97(14) . . . . ?
O34 Mo8 O20 P1 153.1(10) . . . . ?
O12 Mo8 O20 P1 -137.6(3) . . . . ?
O32 Mo8 O20 P1 -41.2(3) . . . . ?
O33 Mo8 O20 P1 46.3(3) . . . . ?
O21 Mo8 O20 P1 131.6(3) . . . . ?
O34 Mo8 O20 Mo5 17.7(11) . . . . ?
O12 Mo8 O20 Mo5 86.95(18) . . . . ?
O32 Mo8 O20 Mo5 -176.61(17) . . . . ?
O33 Mo8 O20 Mo5 -89.07(17) . . . . ?
O21 Mo8 O20 Mo5 -3.86(14) . . . . ?
O34 Mo8 O20 Mo2 -72.6(11) . . . . ?
O12 Mo8 O20 Mo2 -3.36(16) . . . . ?
O32 Mo8 O20 Mo2 93.08(17) . . . . ?
O33 Mo8 O20 Mo2 -179.38(17) . . . . ?
O21 Mo8 O20 Mo2 -94.17(17) . . . . ?
O23 Mo5 O21 Mo8 168.6(3) . . . . ?
O11 Mo5 O21 Mo8 67.6(3) . . . . ?
O22 Mo5 O21 Mo8 -90.2(3) . . . . ?
O14 Mo5 O21 Mo8 -20.2(7) . . . . ?
O20 Mo5 O21 Mo8 -6.1(2) . . . . ?
O34 Mo8 O21 Mo5 -170.0(3) . . . . ?
O12 Mo8 O21 Mo5 -68.0(3) . . . . ?
O32 Mo8 O21 Mo5 25.5(7) . . . . ?
O33 Mo8 O21 Mo5 89.3(3) . . . . ?
O20 Mo8 O21 Mo5 6.0(2) . . . . ?
O36 Mo9 O22 Mo5 131.0(5) . . . . ?
O15 Mo9 O22 Mo5 25.1(5) . . . . ?
O29 Mo9 O22 Mo5 -74.1(7) . . . . ?
O35 Mo9 O22 Mo5 -132.3(5) . . . . ?
O28 Mo9 O22 Mo5 -60.9(5) . . . . ?
O23 Mo5 O22 Mo9 -123.1(5) . . . . ?
O21 Mo5 O22 Mo9 133.7(5) . . . . ?
O11 Mo5 O22 Mo9 41.7(9) . . . . ?
O14 Mo5 O22 Mo9 -25.6(5) . . . . ?
O20 Mo5 O22 Mo9 57.8(5) . . . . ?
O5 P1 O24 Mo6 57.5(3) . . . . ?
O20 P1 O24 Mo6 179.1(2) . . . . ?
O28 P1 O24 Mo6 -62.5(3) . . . . ?
O5 P1 O24 Mo4 -61.1(3) . . . . ?
O20 P1 O24 Mo4 60.5(3) . . . . ?
O28 P1 O24 Mo4 178.9(2) . . . . ?
O5 P1 O24 Mo10 176.9(2) . . . . ?
O20 P1 O24 Mo10 -61.5(3) . . . . ?
O28 P1 O24 Mo10 56.9(3) . . . . ?
O27 Mo6 O24 P1 -178(100) . . . . ?
O7 Mo6 O24 P1 -41.0(3) . . . . ?
O17 Mo6 O24 P1 -136.7(3) . . . . ?
O25 Mo6 O24 P1 46.8(3) . . . . ?
O26 Mo6 O24 P1 132.4(3) . . . . ?
O27 Mo6 O24 Mo4 -44.6(16) . . . . ?
O7 Mo6 O24 Mo4 92.46(18) . . . . ?
O17 Mo6 O24 Mo4 -3.31(16) . . . . ?
O25 Mo6 O24 Mo4 -179.74(17) . . . . ?
O26 Mo6 O24 Mo4 -94.18(17) . . . . ?
O27 Mo6 O24 Mo10 45.8(16) . . . . ?
O7 Mo6 O24 Mo10 -177.10(17) . . . . ?
O17 Mo6 O24 Mo10 87.12(18) . . . . ?
O25 Mo6 O24 Mo10 -89.31(17) . . . . ?
O26 Mo6 O24 Mo10 -3.75(15) . . . . ?
O19 Mo4 O24 P1 -162.2(7) . . . . ?
O4 Mo4 O24 P1 42.3(3) . . . . ?
O10 Mo4 O24 P1 -49.7(3) . . . . ?
O17 Mo4 O24 P1 138.0(3) . . . . ?
O18 Mo4 O24 P1 -134.9(3) . . . . ?
O19 Mo4 O24 Mo6 63.0(8) . . . . ?
O4 Mo4 O24 Mo6 -92.51(17) . . . . ?
O10 Mo4 O24 Mo6 175.53(17) . . . . ?
O17 Mo4 O24 Mo6 3.19(16) . . . . ?
O18 Mo4 O24 Mo6 90.34(16) . . . . ?
O19 Mo4 O24 Mo10 -24.6(8) . . . . ?
O4 Mo4 O24 Mo10 179.92(17) . . . . ?
O10 Mo4 O24 Mo10 87.95(16) . . . . ?
O17 Mo4 O24 Mo10 -84.39(17) . . . . ?
O18 Mo4 O24 Mo10 2.76(14) . . . . ?
O38 Mo10 O24 P1 176.4(18) . . . . ?
O18 Mo10 O24 P1 132.4(3) . . . . ?
O26 Mo10 O24 P1 -131.3(3) . . . . ?
O37 Mo10 O24 P1 -38.6(3) . . . . ?
O32 Mo10 O24 P1 44.7(3) . . . . ?
O38 Mo10 O24 Mo6 -48(2) . . . . ?
O18 Mo10 O24 Mo6 -92.39(18) . . . . ?
O26 Mo10 O24 Mo6 3.92(15) . . . . ?
O37 Mo10 O24 Mo6 96.61(17) . . . . ?
O32 Mo10 O24 Mo6 179.86(16) . . . . ?
O38 Mo10 O24 Mo4 41(2) . . . . ?
O18 Mo10 O24 Mo4 -3.07(15) . . . . ?
O26 Mo10 O24 Mo4 93.24(17) . . . . ?
O37 Mo10 O24 Mo4 -174.07(17) . . . . ?
O32 Mo10 O24 Mo4 -90.82(16) . . . . ?
O31 Mo7 O25 Mo6 -130.8(4) . . . . ?
O8 Mo7 O25 Mo6 -26.1(4) . . . . ?
O29 Mo7 O25 Mo6 73.6(7) . . . . ?
O30 Mo7 O25 Mo6 130.5(4) . . . . ?
O28 Mo7 O25 Mo6 58.6(4) . . . . ?
O27 Mo6 O25 Mo7 128.2(4) . . . . ?
O7 Mo6 O25 Mo7 26.3(4) . . . . ?
O17 Mo6 O25 Mo7 -66.0(7) . . . . ?
O26 Mo6 O25 Mo7 -131.7(4) . . . . ?
O24 Mo6 O25 Mo7 -56.9(4) . . . . ?
O38 Mo10 O26 Mo6 169.5(3) . . . . ?
O18 Mo10 O26 Mo6 66.0(3) . . . . ?
O37 Mo10 O26 Mo6 -88.8(3) . . . . ?
O32 Mo10 O26 Mo6 -16.6(7) . . . . ?
O24 Mo10 O26 Mo6 -5.8(2) . . . . ?
O27 Mo6 O26 Mo10 -168.5(3) . . . . ?
O7 Mo6 O26 Mo10 22.6(6) . . . . ?
O17 Mo6 O26 Mo10 -67.9(3) . . . . ?
O25 Mo6 O26 Mo10 91.7(3) . . . . ?
O24 Mo6 O26 Mo10 5.9(2) . . . . ?
O5 P1 O28 Mo11 178.1(3) . . . . ?
O20 P1 O28 Mo11 56.8(3) . . . . ?
O24 P1 O28 Mo11 -60.9(3) . . . . ?
O5 P1 O28 Mo7 -58.3(3) . . . . ?
O20 P1 O28 Mo7 -179.6(2) . . . . ?
O24 P1 O28 Mo7 62.7(3) . . . . ?
O5 P1 O28 Mo9 56.2(3) . . . . ?
O20 P1 O28 Mo9 -65.1(3) . . . . ?
O24 P1 O28 Mo9 177.3(2) . . . . ?
O39 Mo11 O28 P1 160(2) . . . . ?
O35 Mo11 O28 P1 -133.1(3) . . . . ?
O30 Mo11 O28 P1 131.5(3) . . . . ?
O33 Mo11 O28 P1 -40.1(3) . . . . ?
O37 Mo11 O28 P1 43.2(3) . . . . ?
O39 Mo11 O28 Mo7 24(2) . . . . ?
O35 Mo11 O28 Mo7 91.08(18) . . . . ?
O30 Mo11 O28 Mo7 -4.26(17) . . . . ?
O33 Mo11 O28 Mo7 -175.88(17) . . . . ?
O37 Mo11 O28 Mo7 -92.62(17) . . . . ?
O39 Mo11 O28 Mo9 -65(2) . . . . ?
O35 Mo11 O28 Mo9 1.76(16) . . . . ?
O30 Mo11 O28 Mo9 -93.58(19) . . . . ?
O33 Mo11 O28 Mo9 94.80(17) . . . . ?
O37 Mo11 O28 Mo9 178.06(17) . . . . ?
O31 Mo7 O28 P1 -174.7(9) . . . . ?
O8 Mo7 O28 P1 41.0(3) . . . . ?
O25 Mo7 O28 P1 -49.1(3) . . . . ?
O29 Mo7 O28 P1 136.4(3) . . . . ?
O30 Mo7 O28 P1 -135.2(3) . . . . ?
O31 Mo7 O28 Mo11 -35.5(11) . . . . ?
O8 Mo7 O28 Mo11 -179.72(18) . . . . ?
O25 Mo7 O28 Mo11 90.15(17) . . . . ?
O29 Mo7 O28 Mo11 -84.34(17) . . . . ?
O30 Mo7 O28 Mo11 4.04(16) . . . . ?
O31 Mo7 O28 Mo9 54.6(10) . . . . ?
O8 Mo7 O28 Mo9 -89.61(18) . . . . ?
O25 Mo7 O28 Mo9 -179.74(16) . . . . ?
O29 Mo7 O28 Mo9 5.78(15) . . . . ?
O30 Mo7 O28 Mo9 94.15(18) . . . . ?
O36 Mo9 O28 P1 165.1(8) . . . . ?
O15 Mo9 O28 P1 -40.9(3) . . . . ?
O22 Mo9 O28 P1 49.8(3) . . . . ?
O29 Mo9 O28 P1 -136.3(3) . . . . ?
O35 Mo9 O28 P1 136.7(3) . . . . ?
O36 Mo9 O28 Mo11 26.8(9) . . . . ?
O15 Mo9 O28 Mo11 -179.18(17) . . . . ?
O22 Mo9 O28 Mo11 -88.47(17) . . . . ?
O29 Mo9 O28 Mo11 85.39(17) . . . . ?
O35 Mo9 O28 Mo11 -1.63(15) . . . . ?
O36 Mo9 O28 Mo7 -64.5(9) . . . . ?
O15 Mo9 O28 Mo7 89.57(17) . . . . ?
O22 Mo9 O28 Mo7 -179.72(17) . . . . ?
O29 Mo9 O28 Mo7 -5.86(15) . . . . ?
O35 Mo9 O28 Mo7 -92.88(17) . . . . ?
O36 Mo9 O29 Mo7 177.7(3) . . . . ?
O15 Mo9 O29 Mo7 -75.9(3) . . . . ?
O22 Mo9 O29 Mo7 22.5(6) . . . . ?
O35 Mo9 O29 Mo7 81.3(3) . . . . ?
O28 Mo9 O29 Mo7 8.7(2) . . . . ?
O31 Mo7 O29 Mo9 179.8(3) . . . . ?
O8 Mo7 O29 Mo9 74.5(3) . . . . ?
O25 Mo7 O29 Mo9 -24.5(7) . . . . ?
O30 Mo7 O29 Mo9 -81.7(3) . . . . ?
O28 Mo7 O29 Mo9 -8.9(2) . . . . ?
O39 Mo11 O30 Mo7 -171.3(3) . . . . ?
O35 Mo11 O30 Mo7 -68.3(3) . . . . ?
O33 Mo11 O30 Mo7 26.8(7) . . . . ?
O37 Mo11 O30 Mo7 90.5(3) . . . . ?
O28 Mo11 O30 Mo7 6.1(2) . . . . ?
O31 Mo7 O30 Mo11 166.5(3) . . . . ?
O8 Mo7 O30 Mo11 -15.4(7) . . . . ?
O25 Mo7 O30 Mo11 -93.9(3) . . . . ?
O29 Mo7 O30 Mo11 68.6(3) . . . . ?
O28 Mo7 O30 Mo11 -6.1(2) . . . . ?
O34 Mo8 O32 Mo10 -135.8(5) . . . . ?
O12 Mo8 O32 Mo10 120.0(5) . . . . ?
O33 Mo8 O32 Mo10 -34.5(5) . . . . ?
O21 Mo8 O32 Mo10 28.5(9) . . . . ?
O20 Mo8 O32 Mo10 46.9(5) . . . . ?
O38 Mo10 O32 Mo8 136.8(5) . . . . ?
O18 Mo10 O32 Mo8 -120.8(5) . . . . ?
O26 Mo10 O32 Mo8 -37.2(9) . . . . ?
O37 Mo10 O32 Mo8 36.5(5) . . . . ?
O24 Mo10 O32 Mo8 -47.7(5) . . . . ?
O39 Mo11 O33 Mo8 -123.8(5) . . . . ?
O35 Mo11 O33 Mo8 133.1(5) . . . . ?
O30 Mo11 O33 Mo8 38.0(9) . . . . ?
O37 Mo11 O33 Mo8 -26.4(5) . . . . ?
O28 Mo11 O33 Mo8 58.1(5) . . . . ?
O34 Mo8 O33 Mo11 130.2(5) . . . . ?
O12 Mo8 O33 Mo11 -69.0(8) . . . . ?
O32 Mo8 O33 Mo11 27.9(5) . . . . ?
O21 Mo8 O33 Mo11 -132.2(5) . . . . ?
O20 Mo8 O33 Mo11 -60.2(5) . . . . ?
O39 Mo11 O35 Mo9 172.4(3) . . . . ?
O30 Mo11 O35 Mo9 70.4(3) . . . . ?
O33 Mo11 O35 Mo9 -85.5(3) . . . . ?
O37 Mo11 O35 Mo9 -12.7(7) . . . . ?
O28 Mo11 O35 Mo9 -2.5(2) . . . . ?
O36 Mo9 O35 Mo11 -171.4(3) . . . . ?
O15 Mo9 O35 Mo11 8.8(6) . . . . ?
O22 Mo9 O35 Mo11 85.8(3) . . . . ?
O29 Mo9 O35 Mo11 -71.7(3) . . . . ?
O28 Mo9 O35 Mo11 2.5(2) . . . . ?
O38 Mo10 O37 Mo11 -137.6(6) . . . . ?
O18 Mo10 O37 Mo11 25.4(9) . . . . ?
O26 Mo10 O37 Mo11 119.8(6) . . . . ?
O32 Mo10 O37 Mo11 -39.1(6) . . . . ?
O24 Mo10 O37 Mo11 45.9(6) . . . . ?
O39 Mo11 O37 Mo10 137.4(6) . . . . ?
O35 Mo11 O37 Mo10 -37.6(9) . . . . ?
O30 Mo11 O37 Mo10 -121.5(6) . . . . ?
O33 Mo11 O37 Mo10 36.8(6) . . . . ?
O28 Mo11 O37 Mo10 -47.5(6) . . . . ?

loop_
_cod_changelog_entry_id
_cod_changelog_entry_author
_cod_changelog_entry_date
_cod_changelog_entry_text
1 'Vaitkus, Antanas' 2025-01-07T10:15:33+02:00 'Updated bibliographic information.'
